data_9012230
loop_
_publ_author_name
'Fayos, J.'

_publ_section_title
;
 Possible 3D carbon structures as progressive intermediates in graphite
 to diamond phase transition
 Note: mathematical model
;
_journal_name_full 'Journal of Solid State Chemistry'
_journal_page_first 278
_journal_page_last 285
_journal_paper_doi 10.1006/jssc.1999.8448
_journal_volume 148
_journal_year 1999
_chemical_formula_sum C
_chemical_name_mineral Graphite
_space_group_IT_number 186
_symmetry_space_group_name_Hall 'P 6c -2c'
_symmetry_space_group_name_H-M 'P 63 m c'
_cell_angle_alpha 90
_cell_angle_beta 90
_cell_angle_gamma 120
_cell_length_a 2.461
_cell_length_b 2.461
_cell_length_c 6.708
_cell_formula_units_Z 4
_cell_volume 35.184
_database_code_amcsd 0013978
_exptl_crystal_density_diffrn 2.267
_cod_struct_determination_method theoretical
_cod_database_code 9012230

loop_
_space_group_symop_operation_xyz
x,y,z
-x,-x+y,1/2+z
x-y,x,1/2+z
-y,-x,z
-y,x-y,z
x-y,-y,1/2+z
-x,-y,1/2+z
x,x-y,z
-x+y,-x,z
y,x,1/2+z
y,-x+y,1/2+z
-x+y,y,z

loop_
_atom_site_label
_atom_site_fract_x
_atom_site_fract_y
_atom_site_fract_z
C1 0.00000 0.00000 0.00000
C2 0.33333 0.66667 0.00500

loop_
_cod_related_entry_id
_cod_related_entry_database
_cod_related_entry_code
1 AMCSD 0013978
